data_7708279
loop_
_publ_author_name
'Schorpp, Marcel'
'Tamim, Razan'
'Krossing, Ingo'

_publ_section_title
;
 Oxidative Addition, Reduction and Reductive Coupling: The Versatile
 Reactivity of Subvalent Gallium Cations.
;
_journal_name_full 'Dalton Transactions'
_journal_paper_doi 10.1039/D1DT02682H
_journal_year 2021
_chemical_formula_moiety '	C16 Al F36 O4, 0.5(C36 H30 Cl2 P6)'
_chemical_formula_sum 'C34 H15 Al Cl F36 O4 P3'
_chemical_formula_weight 1326.80
_space_group_crystal_system triclinic
_space_group_IT_number 2
_space_group_name_Hall '-P 1'
_space_group_name_H-M_alt 'P -1'
_atom_sites_solution_hydrogens geom
_atom_sites_solution_primary direct
_audit_creation_method
;
FinalCif V66 by Daniel Kratzert, Freiburg 2019,
https://github.com/dkratzert/FinalCif
;
_audit_update_record
;
2021-09-03 deposited with the CCDC.	2021-09-08 downloaded from the CCDC.
;
_cell_angle_alpha 78.675(5)
_cell_angle_beta 81.665(5)
_cell_angle_gamma 78.894(5)
_cell_formula_units_Z 2
_cell_length_a 12.004(2)
_cell_length_b 12.394(2)
_cell_length_c 16.153(3)
_cell_measurement_reflns_used 1780
_cell_measurement_temperature 100(2)
_cell_measurement_theta_max 18.0215
_cell_measurement_theta_min 2.281
_cell_volume 2297.9(7)
_computing_cell_refinement 'SAINT V8.38A'
_computing_data_collection 'Bruker BIS V6.2.14/2020-04-30'
_computing_data_reduction 'SAINT V8.38A'
_computing_molecular_graphics 'SHELXL-2018/3 (Sheldrick, 2018)'
_computing_publication_material 'Olex2 (Dolomanov et al., 2009)'
_computing_structure_refinement 'SHELXL-2018/3 (Sheldrick, 2018)'
_computing_structure_solution 'SHELXT 2014/5 (Sheldrick, 2014)'
_diffrn_ambient_temperature 100(2)
_diffrn_detector CPAD
_diffrn_detector_area_resol_mean 7.41
_diffrn_detector_type 'Bruker PHOTON III'
_diffrn_measured_fraction_theta_full 0.998
_diffrn_measured_fraction_theta_max 0.998
_diffrn_measurement_device 'three-circle diffractometer'
_diffrn_measurement_device_type 'Bruker D8 VENTURE dual wavelength Mo/Cu'
_diffrn_measurement_method '\w and \f scans'
_diffrn_measurement_specimen_support 'MiTeGen micromount'
_diffrn_radiation_monochromator 'mirror optics'
_diffrn_radiation_probe x-ray
_diffrn_radiation_type MoK\a
_diffrn_radiation_wavelength 0.71073
_diffrn_reflns_av_R_equivalents 0.1618
_diffrn_reflns_av_unetI/netI 0.1372
_diffrn_reflns_Laue_measured_fraction_full 0.998
_diffrn_reflns_Laue_measured_fraction_max 0.998
_diffrn_reflns_limit_h_max 13
_diffrn_reflns_limit_h_min -13
_diffrn_reflns_limit_k_max 14
_diffrn_reflns_limit_k_min -14
_diffrn_reflns_limit_l_max 18
_diffrn_reflns_limit_l_min -18
_diffrn_reflns_number 35320
_diffrn_reflns_point_group_measured_fraction_full 0.998
_diffrn_reflns_point_group_measured_fraction_max 0.998
_diffrn_reflns_theta_full 24.451
_diffrn_reflns_theta_max 24.451
_diffrn_reflns_theta_min 1.700
_diffrn_source 'microfocus sealed X-ray tube'
_diffrn_source_current 1.4
_diffrn_source_type 'Incoatec I\ms'
_diffrn_source_voltage 50.0
_exptl_absorpt_coefficient_mu 0.394
_exptl_absorpt_correction_T_max 0.7451
_exptl_absorpt_correction_T_min 0.6208
_exptl_absorpt_correction_type multi-scan
_exptl_absorpt_process_details
;
SADABS-2016/2 - Bruker AXS area detector scaling and absorption correction:
Krause, L., Herbst-Irmer, R., Sheldrick G.M. & Stalke D., J. Appl. Cryst. 48
(2015) 3-10
;
_exptl_crystal_colour yellow
_exptl_crystal_density_diffrn 1.918
_exptl_crystal_description needle
_exptl_crystal_F_000 1300
_exptl_crystal_size_max 0.32
_exptl_crystal_size_mid 0.08
_exptl_crystal_size_min 0.08
_refine_diff_density_max 0.598
_refine_diff_density_min -0.481
_refine_diff_density_rms 0.092
_refine_ls_extinction_method none
_refine_ls_goodness_of_fit_ref 1.037
_refine_ls_hydrogen_treatment constr
_refine_ls_matrix_type full
_refine_ls_number_parameters 712
_refine_ls_number_reflns 7576
_refine_ls_number_restraints 2850
_refine_ls_restrained_S_all 0.951
_refine_ls_R_factor_all 0.1850
_refine_ls_R_factor_gt 0.0818
_refine_ls_shift/su_max 0.000
_refine_ls_shift/su_mean 0.000
_refine_ls_structure_factor_coef Fsqd
_refine_ls_weighting_details 'w=1/[\s^2^(Fo^2^)+(0.0941P)^2^+3.6068P] where P=(Fo^2^+2Fc^2^)/3'
_refine_ls_weighting_scheme calc
_refine_ls_wR_factor_gt 0.1859
_refine_ls_wR_factor_ref 0.2409
_reflns_Friedel_coverage 0.000
_reflns_number_gt 3488
_reflns_number_total 7576
_reflns_threshold_expression 'I > 2\s(I)'
_cod_data_source_file d1dt02682h2.cif
_cod_data_source_block P-1_a
_cod_database_code 7708279
_shelx_shelxl_version_number 2018/3
_shelx_space_group_comment
;
The symmetry employed for this shelxl refinement is uniquely defined
by the following loop, which should always be used as a source of
symmetry information in preference to the above space-group names.
They are only intended as comments.
;
_olex2_diffrn_ambient_temperature_device 'Oxford Cryostream 800'

loop_
_space_group_symop_operation_xyz
'x, y, z'
'-x, -y, -z'

loop_
_atom_site_label
_atom_site_type_symbol
_atom_site_fract_x
_atom_site_fract_y
_atom_site_fract_z
_atom_site_U_iso_or_equiv
_atom_site_adp_type
_atom_site_occupancy
_atom_site_site_symmetry_order
_atom_site_calc_flag
_atom_site_refinement_flags_posn
_atom_site_refinement_flags_adp
_atom_site_refinement_flags_occupancy
_atom_site_disorder_assembly
_atom_site_disorder_group
Cl1 Cl 0.21158(18) -0.14712(16) 0.45177(13) 0.0439(5) Uani 1 1 d . . . . .
P1 P 0.11110(18) 0.10133(17) 0.52996(13) 0.0380(5) Uani 1 1 d . . . . .
P2 P 0.13188(18) 0.01032(17) 0.42269(13) 0.0376(5) Uani 1 1 d . . . . .
C2 C 0.2585(6) 0.0670(7) 0.5573(5) 0.038(2) Uani 1 1 d . . . . .
P3 P -0.03504(18) 0.02966(17) 0.37611(13) 0.0383(5) Uani 1 1 d . . . . .
C3 C 0.3043(7) -0.0317(7) 0.6085(5) 0.043(2) Uani 1 1 d . . . . .
H3 H 0.260761 -0.089843 0.628370 0.051 Uiso 1 1 calc R U . . .
Al5 Al 0.3101(2) 0.4470(2) 0.78728(15) 0.0448(7) Uani 1 1 d . . . . .
C5 C 0.4764(8) 0.0412(9) 0.5995(6) 0.057(3) Uani 1 1 d . . . . .
H5 H 0.551501 0.032540 0.614815 0.068 Uiso 1 1 calc R U . . .
C4 C 0.4123(8) -0.0430(9) 0.6296(6) 0.057(3) Uani 1 1 d . . . . .
H4 H 0.443925 -0.109090 0.665069 0.068 Uiso 1 1 calc R U . . .
C6 C 0.4321(8) 0.1377(8) 0.5473(6) 0.054(2) Uani 1 1 d . . . . .
H6 H 0.477412 0.194049 0.525261 0.065 Uiso 1 1 calc R U . . .
C7 C 0.3226(7) 0.1514(7) 0.5275(5) 0.045(2) Uani 1 1 d . . . . .
H7 H 0.290591 0.218707 0.493547 0.054 Uiso 1 1 calc R U . . .
C8 C 0.2155(6) 0.0779(7) 0.3340(5) 0.0366(19) Uani 1 1 d . . . . .
C9 C 0.2832(7) 0.0181(7) 0.2761(5) 0.045(2) Uani 1 1 d . . . . .
H9 H 0.292349 -0.061082 0.285391 0.053 Uiso 1 1 calc R U . . .
C10 C 0.3370(7) 0.0755(8) 0.2047(5) 0.051(2) Uani 1 1 d . . . . .
H10 H 0.383130 0.035317 0.164006 0.061 Uiso 1 1 calc R U . . .
C11 C 0.3253(8) 0.1891(7) 0.1913(5) 0.050(2) Uani 1 1 d . . . . .
H11 H 0.365517 0.226624 0.142556 0.060 Uiso 1 1 calc R U . . .
C12 C 0.2570(7) 0.2492(7) 0.2468(5) 0.050(2) Uani 1 1 d . . . . .
H12 H 0.247689 0.328398 0.236010 0.060 Uiso 1 1 calc R U . . .
C14 C 0.0103(7) -0.0391(7) 0.2844(5) 0.043(2) Uani 1 1 d . . . . .
C13 C 0.2002(7) 0.1933(7) 0.3203(5) 0.042(2) Uani 1 1 d . . . . .
H13 H 0.152132 0.234096 0.359828 0.051 Uiso 1 1 calc R U . . .
C17 C 0.0886(9) -0.1141(10) 0.1337(6) 0.070(3) Uani 1 1 d . . . . .
H17 H 0.116416 -0.139886 0.081692 0.084 Uiso 1 1 calc R U . . .
C16 C 0.0953(8) -0.1894(8) 0.2100(6) 0.060(3) Uani 1 1 d . . . . .
H16 H 0.127393 -0.265732 0.210376 0.072 Uiso 1 1 calc R U . . .
C15 C 0.0546(7) -0.1509(7) 0.2844(5) 0.046(2) Uani 1 1 d . . . . .
H15 H 0.056903 -0.201590 0.336782 0.055 Uiso 1 1 calc R U . . .
C19 C 0.0041(7) 0.0335(8) 0.2079(5) 0.051(2) Uani 1 1 d . . . . .
H19 H -0.027128 0.110063 0.207681 0.061 Uiso 1 1 calc R U . . .
C18 C 0.0424(10) -0.0030(9) 0.1323(6) 0.073(3) Uani 1 1 d . . . . .
H18 H 0.037100 0.047372 0.079943 0.088 Uiso 1 1 calc R U . . .
O1_1 O 0.1970(5) 0.4818(5) 0.7297(3) 0.0567(16) Uani 1 1 d D U . . .
C1_1 C 0.1405(6) 0.4939(6) 0.6617(5) 0.0472(18) Uani 1 1 d D U . . .
C2_1 C 0.0146(7) 0.4935(8) 0.6916(6) 0.074(3) Uani 1 1 d D U . . .
F1_1 F -0.0349(6) 0.5887(6) 0.7182(5) 0.121(3) Uani 1 1 d D U . . .
F2_1 F -0.0432(5) 0.4823(8) 0.6314(5) 0.143(3) Uani 1 1 d D U . . .
F3_1 F -0.0024(5) 0.4171(6) 0.7581(4) 0.104(2) Uani 1 1 d D U . . .
C3_1 C 0.1869(7) 0.3959(7) 0.6131(6) 0.069(2) Uani 1 1 d D U . . .
F4_1 F 0.2982(4) 0.3751(5) 0.6046(4) 0.0826(18) Uani 1 1 d D U . . .
F5_1 F 0.1478(6) 0.3039(5) 0.6541(5) 0.112(2) Uani 1 1 d D U . . .
F6_1 F 0.1560(6) 0.4170(7) 0.5354(4) 0.116(3) Uani 1 1 d D U . . .
C4_1 C 0.1561(9) 0.6033(7) 0.6023(6) 0.088(3) Uani 1 1 d D U . . .
F7_1 F 0.2621(6) 0.5949(5) 0.5598(4) 0.103(2) Uani 1 1 d D U . . .
F8_1 F 0.0812(7) 0.6340(7) 0.5465(5) 0.163(4) Uani 1 1 d D U . . .
F9_1 F 0.1431(8) 0.6843(5) 0.6456(5) 0.150(4) Uani 1 1 d D U . . .
O1_2 O 0.3198(9) 0.3160(6) 0.8364(6) 0.141(4) Uani 1 1 d D U . . .
C1_2 C 0.3182(7) 0.2128(6) 0.8782(5) 0.061(2) Uani 1 1 d D U . . .
C2_2 C 0.3364(9) 0.1306(9) 0.8159(6) 0.099(3) Uani 1 1 d D U . . .
F1_2 F 0.2390(7) 0.1349(9) 0.7834(5) 0.151(3) Uani 1 1 d D U . . .
F2_2 F 0.3715(7) 0.0262(6) 0.8527(6) 0.133(3) Uani 1 1 d D U . . .
F3_2 F 0.4141(8) 0.1596(9) 0.7531(5) 0.168(4) Uani 1 1 d D U . . .
C3_2 C 0.4173(7) 0.1824(7) 0.9336(5) 0.068(2) Uani 1 1 d D U . . .
F4_2 F 0.4222(6) 0.2674(6) 0.9710(4) 0.104(2) Uani 1 1 d D U . . .
F5_2 F 0.5171(5) 0.1590(5) 0.8869(4) 0.095(2) Uani 1 1 d D U . . .
F6_2 F 0.4045(6) 0.0955(6) 0.9941(4) 0.117(3) Uani 1 1 d D U . . .
C4_2 C 0.2051(8) 0.2078(10) 0.9336(6) 0.101(3) Uani 1 1 d D U . . .
F7_2 F 0.2034(5) 0.2469(8) 1.0050(5) 0.140(3) Uani 1 1 d D U . . .
F8_2 F 0.1855(7) 0.1035(8) 0.9547(5) 0.148(3) Uani 1 1 d D U . . .
F9_2 F 0.1201(6) 0.2642(8) 0.8909(5) 0.149(3) Uani 1 1 d D U . . .
O1_3 O 0.4308(5) 0.4619(7) 0.7178(4) 0.087(2) Uani 1 1 d D U . . .
C1_3 C 0.5415(7) 0.4726(6) 0.7012(4) 0.0508(19) Uani 1 1 d D U . . .
C2_3 C 0.6081(7) 0.3705(6) 0.6654(5) 0.052(2) Uani 1 1 d D U . . .
F1_3 F 0.6267(5) 0.2817(4) 0.7265(3) 0.0794(18) Uani 1 1 d D U . . .
F2_3 F 0.7113(4) 0.3863(4) 0.6267(3) 0.0642(14) Uani 1 1 d D U . . .
F3_3 F 0.5552(4) 0.3417(4) 0.6095(3) 0.0659(15) Uani 1 1 d D U . . .
C3_3 C 0.5517(8) 0.5788(7) 0.6346(5) 0.071(2) Uani 1 1 d D U . . .
F4_3 F 0.4756(7) 0.6641(5) 0.6534(4) 0.129(3) Uani 1 1 d D U . . .
F5_3 F 0.5350(6) 0.5640(5) 0.5578(3) 0.092(2) Uani 1 1 d D U . . .
F6_3 F 0.6541(6) 0.6081(5) 0.6268(4) 0.094(2) Uani 1 1 d D U . . .
C4_3 C 0.5915(7) 0.4812(6) 0.7819(5) 0.0498(19) Uani 1 1 d D U . . .
F7_3 F 0.5569(5) 0.5818(4) 0.8032(3) 0.0665(15) Uani 1 1 d D U . . .
F8_3 F 0.7052(4) 0.4641(4) 0.7727(3) 0.0583(13) Uani 1 1 d D U . . .
F9_3 F 0.5581(5) 0.4081(5) 0.8475(3) 0.0748(16) Uani 1 1 d D U . . .
O1_4 O 0.2960(6) 0.5324(7) 0.8584(5) 0.093(3) Uani 1 1 d D U . . .
C1_4 C 0.2392(7) 0.6053(7) 0.9079(5) 0.067(2) Uani 1 1 d D U . . .
C2_4 C 0.2765(8) 0.7186(8) 0.8773(6) 0.086(3) Uani 1 1 d D U . . .
F1_4 F 0.3801(6) 0.7176(7) 0.8980(5) 0.131(3) Uani 1 1 d D U . . .
F2_4 F 0.2051(6) 0.8008(5) 0.9100(5) 0.113(2) Uani 1 1 d D U . . .
F3_4 F 0.2776(7) 0.7466(7) 0.7936(5) 0.139(3) Uani 1 1 d D U . . .
C3_4 C 0.1101(7) 0.6177(7) 0.9055(6) 0.071(2) Uani 1 1 d D U . . .
F4_4 F 0.0790(6) 0.5195(5) 0.9087(4) 0.095(2) Uani 1 1 d D U . . .
F5_4 F 0.0758(5) 0.6813(5) 0.8347(4) 0.0873(19) Uani 1 1 d D U . . .
F6_4 F 0.0510(6) 0.6626(7) 0.9698(5) 0.128(3) Uani 1 1 d D U . . .
C4_4 C 0.2662(11) 0.5606(10) 0.9996(6) 0.125(4) Uani 1 1 d D U . . .
F7_4 F 0.2130(11) 0.4759(8) 1.0346(5) 0.197(5) Uani 1 1 d D U . . .
F8_4 F 0.2392(9) 0.6406(7) 1.0467(4) 0.160(4) Uani 1 1 d D U . . .
F9_4 F 0.3766(9) 0.5244(8) 1.0014(6) 0.186(4) Uani 1 1 d D U . . .

loop_
_atom_site_aniso_label
_atom_site_aniso_U_11
_atom_site_aniso_U_22
_atom_site_aniso_U_33
_atom_site_aniso_U_23
_atom_site_aniso_U_13
_atom_site_aniso_U_12
Cl1 0.0505(13) 0.0333(11) 0.0432(12) -0.0083(9) -0.0013(10) 0.0030(9)
P1 0.0383(12) 0.0331(12) 0.0406(12) -0.0094(10) 0.0040(10) -0.0038(10)
P2 0.0359(12) 0.0332(12) 0.0405(12) -0.0086(9) 0.0016(10) -0.0007(10)
C2 0.032(4) 0.042(5) 0.044(5) -0.021(4) 0.002(4) -0.005(4)
P3 0.0383(12) 0.0343(12) 0.0397(12) -0.0081(10) 0.0005(10) -0.0016(10)
C3 0.037(5) 0.049(6) 0.043(5) -0.015(4) 0.002(4) -0.007(4)
Al5 0.0525(16) 0.0389(15) 0.0360(14) -0.0085(11) 0.0029(12) 0.0057(13)
C5 0.037(5) 0.087(8) 0.052(6) -0.033(6) -0.005(5) -0.001(5)
C4 0.050(6) 0.071(7) 0.046(6) -0.019(5) -0.001(5) 0.005(5)
C6 0.046(6) 0.071(7) 0.051(6) -0.027(5) 0.011(5) -0.017(5)
C7 0.043(5) 0.050(6) 0.047(5) -0.024(4) 0.003(4) -0.009(5)
C8 0.028(4) 0.041(5) 0.038(5) -0.008(4) -0.001(4) 0.000(4)
C9 0.044(5) 0.043(5) 0.045(5) -0.009(4) -0.005(4) -0.002(4)
C10 0.040(5) 0.064(7) 0.044(5) -0.017(5) 0.002(4) 0.007(5)
C11 0.060(6) 0.042(6) 0.043(5) -0.001(4) 0.004(5) -0.007(5)
C12 0.060(6) 0.036(5) 0.052(6) -0.011(4) 0.013(5) -0.013(4)
C14 0.045(5) 0.045(5) 0.041(5) -0.013(4) 0.002(4) -0.014(4)
C13 0.039(5) 0.041(5) 0.049(5) -0.016(4) 0.002(4) -0.006(4)
C17 0.076(7) 0.092(9) 0.051(6) -0.037(6) 0.010(6) -0.026(7)
C16 0.065(6) 0.057(6) 0.063(7) -0.039(5) 0.010(5) -0.007(5)
C15 0.047(5) 0.047(6) 0.043(5) -0.010(4) -0.003(4) -0.010(4)
C19 0.060(6) 0.051(6) 0.039(5) -0.003(4) 0.003(5) -0.013(5)
C18 0.115(10) 0.059(7) 0.040(6) -0.003(5) 0.007(6) -0.022(7)
O1_1 0.052(4) 0.069(4) 0.042(3) -0.008(3) -0.004(3) 0.004(3)
C1_1 0.045(4) 0.038(4) 0.050(4) 0.002(3) -0.007(3) 0.007(4)
C2_1 0.051(5) 0.083(7) 0.086(7) -0.017(5) -0.010(5) -0.001(5)
F1_1 0.078(4) 0.107(5) 0.152(7) -0.036(5) 0.012(4) 0.041(4)
F2_1 0.051(4) 0.271(11) 0.130(6) -0.083(6) -0.015(4) -0.027(5)
F3_1 0.081(4) 0.097(5) 0.120(5) -0.003(4) 0.032(4) -0.026(4)
C3_1 0.065(5) 0.071(6) 0.081(6) -0.033(5) 0.001(5) -0.021(5)
F4_1 0.056(3) 0.087(4) 0.113(5) -0.062(4) 0.017(3) -0.008(3)
F5_1 0.117(5) 0.072(4) 0.150(6) -0.045(4) 0.042(5) -0.039(4)
F6_1 0.090(5) 0.196(8) 0.079(4) -0.075(5) -0.011(4) -0.012(5)
C4_1 0.106(7) 0.061(6) 0.077(7) 0.016(4) 0.001(5) -0.002(6)
F7_1 0.129(5) 0.101(5) 0.069(4) 0.002(4) 0.033(4) -0.044(4)
F8_1 0.155(7) 0.153(8) 0.126(7) 0.067(6) -0.040(6) 0.033(6)
F9_1 0.238(9) 0.032(3) 0.147(6) -0.016(4) 0.080(6) -0.014(5)
O1_2 0.192(9) 0.056(5) 0.155(8) 0.061(5) -0.063(7) -0.019(6)
C1_2 0.075(5) 0.047(5) 0.048(5) 0.009(4) -0.005(4) 0.004(4)
C2_2 0.099(8) 0.126(7) 0.073(7) -0.032(6) 0.018(5) -0.027(7)
F1_2 0.142(7) 0.241(10) 0.095(6) -0.077(6) -0.017(5) -0.044(7)
F2_2 0.109(6) 0.090(5) 0.206(9) -0.074(5) 0.004(5) -0.003(4)
F3_2 0.175(8) 0.290(11) 0.075(5) -0.096(6) 0.059(5) -0.115(8)
C3_2 0.065(5) 0.059(6) 0.064(6) -0.002(4) 0.011(4) 0.003(5)
F4_2 0.092(5) 0.138(6) 0.094(5) -0.066(4) 0.007(4) -0.013(4)
F5_2 0.068(4) 0.087(5) 0.119(5) -0.034(4) 0.035(4) -0.004(3)
F6_2 0.124(6) 0.108(5) 0.078(4) 0.043(4) -0.010(4) 0.018(4)
C4_2 0.062(6) 0.148(9) 0.094(8) -0.043(7) -0.001(5) -0.003(7)
F7_2 0.065(4) 0.256(10) 0.113(6) -0.107(6) 0.014(4) -0.001(5)
F8_2 0.118(6) 0.183(8) 0.135(7) -0.005(6) 0.053(5) -0.077(6)
F9_2 0.079(5) 0.206(9) 0.166(8) -0.087(6) -0.047(5) 0.045(5)
O1_3 0.056(4) 0.157(7) 0.061(4) -0.064(5) 0.019(3) -0.019(4)
C1_3 0.056(4) 0.054(4) 0.045(4) -0.019(3) -0.002(4) -0.008(4)
C2_3 0.060(5) 0.049(5) 0.044(5) -0.007(3) 0.001(4) -0.010(4)
F1_3 0.125(5) 0.045(3) 0.064(3) -0.005(3) -0.004(3) -0.012(3)
F2_3 0.058(3) 0.072(4) 0.063(3) -0.029(3) 0.009(3) -0.005(3)
F3_3 0.073(4) 0.071(4) 0.059(3) -0.033(3) -0.005(3) -0.008(3)
C3_3 0.108(7) 0.052(5) 0.048(5) -0.023(4) -0.010(5) 0.015(5)
F4_3 0.194(7) 0.077(4) 0.099(5) -0.040(4) -0.041(5) 0.060(5)
F5_3 0.141(6) 0.076(4) 0.054(3) -0.020(3) -0.027(4) 0.012(4)
F6_3 0.162(6) 0.062(4) 0.064(4) -0.001(3) -0.008(4) -0.041(4)
C4_3 0.058(4) 0.049(5) 0.041(4) -0.010(3) 0.007(4) -0.014(4)
F7_3 0.077(4) 0.071(3) 0.057(3) -0.035(3) 0.007(3) -0.012(3)
F8_3 0.056(3) 0.065(3) 0.055(3) -0.015(3) -0.001(3) -0.012(3)
F9_3 0.098(4) 0.091(4) 0.041(3) -0.009(3) 0.004(3) -0.040(3)
O1_4 0.069(5) 0.121(6) 0.097(5) -0.081(5) -0.015(4) 0.028(4)
C1_4 0.071(5) 0.075(5) 0.049(5) -0.030(4) 0.002(4) 0.013(4)
C2_4 0.071(6) 0.095(6) 0.091(6) -0.034(6) -0.001(6) -0.002(5)
F1_4 0.070(4) 0.166(7) 0.189(8) -0.116(6) -0.011(5) -0.008(4)
F2_4 0.098(5) 0.064(4) 0.174(7) -0.039(4) -0.011(5) 0.005(4)
F3_4 0.144(7) 0.185(8) 0.095(5) 0.022(5) 0.000(5) -0.099(6)
C3_4 0.073(5) 0.059(6) 0.070(6) -0.029(5) 0.024(5) 0.007(5)
F4_4 0.114(5) 0.071(4) 0.093(5) -0.019(3) 0.040(4) -0.028(4)
F5_4 0.068(4) 0.062(4) 0.121(5) 0.000(3) -0.013(4) 0.004(3)
F6_4 0.101(5) 0.141(7) 0.142(6) -0.091(5) 0.057(5) -0.008(5)
C4_4 0.188(10) 0.105(9) 0.073(7) -0.039(6) -0.042(8) 0.039(8)
F7_4 0.347(13) 0.136(8) 0.087(6) 0.022(5) -0.051(8) -0.016(8)
F8_4 0.241(10) 0.163(7) 0.068(5) -0.073(5) -0.037(6) 0.050(7)
F9_4 0.224(9) 0.176(9) 0.170(8) -0.104(7) -0.142(7) 0.103(7)

loop_
_atom_type_symbol
_atom_type_description
_atom_type_scat_dispersion_real
_atom_type_scat_dispersion_imag
_atom_type_scat_source
C C 0.0033 0.0016 'International Tables Vol C Tables 4.2.6.8 and 6.1.1.4'
O O 0.0106 0.0060 'International Tables Vol C Tables 4.2.6.8 and 6.1.1.4'
F F 0.0171 0.0103 'International Tables Vol C Tables 4.2.6.8 and 6.1.1.4'
Al Al 0.0645 0.0514 'International Tables Vol C Tables 4.2.6.8 and 6.1.1.4'
P P 0.1023 0.0942 'International Tables Vol C Tables 4.2.6.8 and 6.1.1.4'
Cl Cl 0.1484 0.1585 'International Tables Vol C Tables 4.2.6.8 and 6.1.1.4'
H H 0.0000 0.0000 'International Tables Vol C Tables 4.2.6.8 and 6.1.1.4'

loop_
_geom_angle_atom_site_label_1
_geom_angle_atom_site_label_2
_geom_angle_atom_site_label_3
_geom_angle
_geom_angle_site_symmetry_1
_geom_angle_site_symmetry_3
_geom_angle_publ_flag
C2 P1 P2 99.0(3) . . ?
C2 P1 P3 99.4(3) . 2_556 ?
P2 P1 P3 94.72(11) . 2_556 ?
C8 P2 Cl1 107.5(3) . . ?
C8 P2 P3 103.2(3) . . ?
Cl1 P2 P3 115.24(13) . . ?
C8 P2 P1 109.8(3) . . ?
Cl1 P2 P1 112.12(13) . . ?
P3 P2 P1 108.55(12) . . ?
C7 C2 C3 120.5(8) . . ?
C7 C2 P1 114.5(6) . . ?
C3 C2 P1 124.9(6) . . ?
C14 P3 P2 98.7(3) . . ?
C14 P3 P1 102.1(3) . 2_556 ?
P2 P3 P1 100.04(11) . 2_556 ?
C4 C3 C2 119.0(8) . . ?
C4 C3 H3 120.5 . . ?
C2 C3 H3 120.5 . . ?
O1_2 Al5 O1_4 110.0(5) . . ?
O1_2 Al5 O1_1 110.3(4) . . ?
O1_4 Al5 O1_1 109.9(3) . . ?
O1_2 Al5 O1_3 109.3(5) . . ?
O1_4 Al5 O1_3 109.7(4) . . ?
O1_1 Al5 O1_3 107.5(3) . . ?
C6 C5 C4 120.6(9) . . ?
C6 C5 H5 119.7 . . ?
C4 C5 H5 119.7 . . ?
C3 C4 C5 120.4(9) . . ?
C3 C4 H4 119.8 . . ?
C5 C4 H4 119.8 . . ?
C7 C6 C5 119.5(9) . . ?
C7 C6 H6 120.2 . . ?
C5 C6 H6 120.2 . . ?
C6 C7 C2 119.9(9) . . ?
C6 C7 H7 120.0 . . ?
C2 C7 H7 120.0 . . ?
C9 C8 C13 121.0(7) . . ?
C9 C8 P2 121.0(6) . . ?
C13 C8 P2 117.6(6) . . ?
C10 C9 C8 118.6(8) . . ?
C10 C9 H9 120.7 . . ?
C8 C9 H9 120.7 . . ?
C11 C10 C9 121.1(8) . . ?
C11 C10 H10 119.5 . . ?
C9 C10 H10 119.5 . . ?
C12 C11 C10 120.9(8) . . ?
C12 C11 H11 119.5 . . ?
C10 C11 H11 119.5 . . ?
C11 C12 C13 119.5(8) . . ?
C11 C12 H12 120.2 . . ?
C13 C12 H12 120.2 . . ?
C19 C14 C15 119.2(8) . . ?
C19 C14 P3 113.3(7) . . ?
C15 C14 P3 127.3(6) . . ?
C8 C13 C12 118.8(7) . . ?
C8 C13 H13 120.6 . . ?
C12 C13 H13 120.6 . . ?
C18 C17 C16 121.2(9) . . ?
C18 C17 H17 119.4 . . ?
C16 C17 H17 119.4 . . ?
C15 C16 C17 118.6(9) . . ?
C15 C16 H16 120.7 . . ?
C17 C16 H16 120.7 . . ?
C16 C15 C14 120.9(8) . . ?
C16 C15 H15 119.5 . . ?
C14 C15 H15 119.5 . . ?
C18 C19 C14 121.1(9) . . ?
C18 C19 H19 119.5 . . ?
C14 C19 H19 119.5 . . ?
C19 C18 C17 118.8(9) . . ?
C19 C18 H18 120.6 . . ?
C17 C18 H18 120.6 . . ?
C1_1 O1_1 Al5 157.3(5) . . ?
O1_1 C1_1 C2_1 108.9(6) . . ?
O1_1 C1_1 C4_1 110.1(7) . . ?
C2_1 C1_1 C4_1 110.1(7) . . ?
O1_1 C1_1 C3_1 109.8(6) . . ?
C2_1 C1_1 C3_1 109.0(6) . . ?
C4_1 C1_1 C3_1 108.9(7) . . ?
F3_1 C2_1 F2_1 109.3(9) . . ?
F3_1 C2_1 F1_1 103.6(8) . . ?
F2_1 C2_1 F1_1 106.7(8) . . ?
F3_1 C2_1 C1_1 112.8(7) . . ?
F2_1 C2_1 C1_1 112.7(8) . . ?
F1_1 C2_1 C1_1 111.1(7) . . ?
F4_1 C3_1 F6_1 106.3(7) . . ?
F4_1 C3_1 F5_1 108.7(8) . . ?
F6_1 C3_1 F5_1 107.5(8) . . ?
F4_1 C3_1 C1_1 111.4(7) . . ?
F6_1 C3_1 C1_1 112.3(7) . . ?
F5_1 C3_1 C1_1 110.3(7) . . ?
F9_1 C4_1 F8_1 106.5(9) . . ?
F9_1 C4_1 F7_1 107.8(9) . . ?
F8_1 C4_1 F7_1 108.4(8) . . ?
F9_1 C4_1 C1_1 110.4(8) . . ?
F8_1 C4_1 C1_1 112.9(8) . . ?
F7_1 C4_1 C1_1 110.6(7) . . ?
C1_2 O1_2 Al5 175.1(9) . . ?
O1_2 C1_2 C4_2 109.6(8) . . ?
O1_2 C1_2 C2_2 110.5(8) . . ?
C4_2 C1_2 C2_2 110.3(7) . . ?
O1_2 C1_2 C3_2 107.5(7) . . ?
C4_2 C1_2 C3_2 110.2(7) . . ?
C2_2 C1_2 C3_2 108.7(7) . . ?
F3_2 C2_2 F2_2 108.6(10) . . ?
F3_2 C2_2 F1_2 108.4(9) . . ?
F2_2 C2_2 F1_2 108.8(10) . . ?
F3_2 C2_2 C1_2 108.9(8) . . ?
F2_2 C2_2 C1_2 112.2(8) . . ?
F1_2 C2_2 C1_2 109.9(8) . . ?
F6_2 C3_2 F4_2 107.5(8) . . ?
F6_2 C3_2 F5_2 108.4(7) . . ?
F4_2 C3_2 F5_2 107.8(7) . . ?
F6_2 C3_2 C1_2 111.7(7) . . ?
F4_2 C3_2 C1_2 110.2(7) . . ?
F5_2 C3_2 C1_2 111.1(7) . . ?
F9_2 C4_2 F8_2 105.9(9) . . ?
F9_2 C4_2 F7_2 110.3(9) . . ?
F8_2 C4_2 F7_2 108.0(10) . . ?
F9_2 C4_2 C1_2 110.1(9) . . ?
F8_2 C4_2 C1_2 110.8(8) . . ?
F7_2 C4_2 C1_2 111.6(8) . . ?
C1_3 O1_3 Al5 151.4(6) . . ?
O1_3 C1_3 C2_3 108.6(6) . . ?
O1_3 C1_3 C3_3 108.5(7) . . ?
C2_3 C1_3 C3_3 109.6(6) . . ?
O1_3 C1_3 C4_3 111.5(6) . . ?
C2_3 C1_3 C4_3 109.2(6) . . ?
C3_3 C1_3 C4_3 109.4(6) . . ?
F3_3 C2_3 F1_3 107.2(6) . . ?
F3_3 C2_3 F2_3 106.5(6) . . ?
F1_3 C2_3 F2_3 105.7(7) . . ?
F3_3 C2_3 C1_3 112.8(6) . . ?
F1_3 C2_3 C1_3 111.6(6) . . ?
F2_3 C2_3 C1_3 112.7(6) . . ?
F4_3 C3_3 F6_3 107.5(8) . . ?
F4_3 C3_3 F5_3 106.9(7) . . ?
F6_3 C3_3 F5_3 106.9(7) . . ?
F4_3 C3_3 C1_3 111.7(7) . . ?
F6_3 C3_3 C1_3 112.4(7) . . ?
F5_3 C3_3 C1_3 111.1(7) . . ?
F9_3 C4_3 F8_3 107.7(6) . . ?
F9_3 C4_3 F7_3 106.8(6) . . ?
F8_3 C4_3 F7_3 106.7(6) . . ?
F9_3 C4_3 C1_3 111.2(6) . . ?
F8_3 C4_3 C1_3 112.8(6) . . ?
F7_3 C4_3 C1_3 111.3(6) . . ?
C1_4 O1_4 Al5 155.8(6) . . ?
O1_4 C1_4 C2_4 109.8(7) . . ?
O1_4 C1_4 C3_4 110.3(7) . . ?
C2_4 C1_4 C3_4 109.5(7) . . ?
O1_4 C1_4 C4_4 108.7(7) . . ?
C2_4 C1_4 C4_4 109.8(8) . . ?
C3_4 C1_4 C4_4 108.7(7) . . ?
F3_4 C2_4 F1_4 109.0(9) . . ?
F3_4 C2_4 F2_4 106.1(9) . . ?
F1_4 C2_4 F2_4 107.5(8) . . ?
F3_4 C2_4 C1_4 110.3(8) . . ?
F1_4 C2_4 C1_4 111.2(8) . . ?
F2_4 C2_4 C1_4 112.5(8) . . ?
F6_4 C3_4 F5_4 107.1(8) . . ?
F6_4 C3_4 F4_4 107.8(7) . . ?
F5_4 C3_4 F4_4 106.0(8) . . ?
F6_4 C3_4 C1_4 111.9(7) . . ?
F5_4 C3_4 C1_4 112.4(7) . . ?
F4_4 C3_4 C1_4 111.4(7) . . ?
F9_4 C4_4 F7_4 107.4(11) . . ?
F9_4 C4_4 F8_4 106.2(10) . . ?
F7_4 C4_4 F8_4 110.1(10) . . ?
F9_4 C4_4 C1_4 110.3(9) . . ?
F7_4 C4_4 C1_4 111.4(9) . . ?
F8_4 C4_4 C1_4 111.3(8) . . ?

loop_
_geom_bond_atom_site_label_1
_geom_bond_atom_site_label_2
_geom_bond_distance
_geom_bond_site_symmetry_2
_geom_bond_publ_flag
Cl1 P2 1.999(3) . ?
P1 C2 1.836(8) . ?
P1 P2 2.207(3) . ?
P1 P3 2.230(3) 2_556 ?
P2 C8 1.788(8) . ?
P2 P3 2.195(3) . ?
C2 C7 1.387(11) . ?
C2 C3 1.400(11) . ?
P3 C14 1.817(8) . ?
C3 C4 1.362(12) . ?
C3 H3 0.9500 . ?
Al5 O1_2 1.652(7) . ?
Al5 O1_4 1.679(6) . ?
Al5 O1_1 1.697(6) . ?
Al5 O1_3 1.716(7) . ?
C5 C6 1.383(13) . ?
C5 C4 1.385(13) . ?
C5 H5 0.9500 . ?
C4 H4 0.9500 . ?
C6 C7 1.368(11) . ?
C6 H6 0.9500 . ?
C7 H7 0.9500 . ?
C8 C9 1.380(11) . ?
C8 C13 1.384(11) . ?
C9 C10 1.376(11) . ?
C9 H9 0.9500 . ?
C10 C11 1.365(12) . ?
C10 H10 0.9500 . ?
C11 C12 1.358(11) . ?
C11 H11 0.9500 . ?
C12 C13 1.407(11) . ?
C12 H12 0.9500 . ?
C14 C19 1.380(11) . ?
C14 C15 1.385(11) . ?
C13 H13 0.9500 . ?
C17 C18 1.380(13) . ?
C17 C16 1.394(13) . ?
C17 H17 0.9500 . ?
C16 C15 1.369(11) . ?
C16 H16 0.9500 . ?
C15 H15 0.9500 . ?
C19 C18 1.372(12) . ?
C19 H19 0.9500 . ?
C18 H18 0.9500 . ?
O1_1 C1_1 1.341(8) . ?
C1_1 C2_1 1.520(9) . ?
C1_1 C4_1 1.526(9) . ?
C1_1 C3_1 1.546(9) . ?
C2_1 F3_1 1.305(9) . ?
C2_1 F2_1 1.316(9) . ?
C2_1 F1_1 1.336(9) . ?
C3_1 F4_1 1.303(9) . ?
C3_1 F6_1 1.323(9) . ?
C3_1 F5_1 1.334(9) . ?
C4_1 F9_1 1.306(10) . ?
C4_1 F8_1 1.318(10) . ?
C4_1 F7_1 1.351(9) . ?
O1_2 C1_2 1.325(9) . ?
C1_2 C4_2 1.518(10) . ?
C1_2 C2_2 1.534(10) . ?
C1_2 C3_2 1.536(10) . ?
C2_2 F3_2 1.320(10) . ?
C2_2 F2_2 1.328(10) . ?
C2_2 F1_2 1.337(10) . ?
C3_2 F6_2 1.321(8) . ?
C3_2 F4_2 1.327(9) . ?
C3_2 F5_2 1.334(8) . ?
C4_2 F9_2 1.322(10) . ?
C4_2 F8_2 1.328(10) . ?
C4_2 F7_2 1.332(10) . ?
O1_3 C1_3 1.343(9) . ?
C1_3 C2_3 1.530(9) . ?
C1_3 C3_3 1.541(9) . ?
C1_3 C4_3 1.542(9) . ?
C2_3 F3_3 1.314(8) . ?
C2_3 F1_3 1.333(8) . ?
C2_3 F2_3 1.335(8) . ?
C3_3 F4_3 1.311(8) . ?
C3_3 F6_3 1.329(9) . ?
C3_3 F5_3 1.336(8) . ?
C4_3 F9_3 1.319(8) . ?
C4_3 F8_3 1.332(8) . ?
C4_3 F7_3 1.332(8) . ?
O1_4 C1_4 1.345(9) . ?
C1_4 C2_4 1.525(10) . ?
C1_4 C3_4 1.533(10) . ?
C1_4 C4_4 1.534(10) . ?
C2_4 F3_4 1.327(9) . ?
C2_4 F1_4 1.330(9) . ?
C2_4 F2_4 1.340(9) . ?
C3_4 F6_4 1.324(8) . ?
C3_4 F5_4 1.325(9) . ?
C3_4 F4_4 1.330(9) . ?
C4_4 F9_4 1.318(11) . ?
C4_4 F7_4 1.322(11) . ?
C4_4 F8_4 1.329(10) . ?
